data_4513556
loop_
_publ_author_name
'Zhu, Bingqing'
'Wang, Jian-Rong'
'Mei, Xuefeng'

_publ_section_title
;
 Insight into the Phase Transformation among Various Solid Forms of
 Baicalein
;
_journal_issue 10
_journal_name_full 'Crystal Growth &amp; Design'
_journal_page_first 4959
_journal_paper_doi 10.1021/acs.cgd.5b00858
_journal_volume 15
_journal_year 2015
_chemical_formula_sum 'C15 H10 O5.5'
_chemical_formula_weight 278.23
_chemical_name_common 4
_chemical_name_systematic
;
 ?
;
_space_group_IT_number 14
_symmetry_cell_setting monoclinic
_symmetry_space_group_name_Hall '-P 2ybc'
_symmetry_space_group_name_H-M 'P 1 21/c 1'
_atom_sites_solution_hydrogens geom
_atom_sites_solution_primary direct
_atom_sites_solution_secondary difmap
_audit_creation_method SHELXL-97
_cell_angle_alpha 90.00
_cell_angle_beta 97.830(4)
_cell_angle_gamma 90.00
_cell_formula_units_Z 4
_cell_length_a 3.8097(2)
_cell_length_b 19.9030(11)
_cell_length_c 16.2375(8)
_cell_measurement_reflns_used 6169
_cell_measurement_temperature 293(2)
_cell_measurement_theta_max 54.87
_cell_measurement_theta_min 4.50
_cell_volume 1219.72(11)
_computing_cell_refinement 'Bruker SAINT'
_computing_data_collection 'Bruker APEX2'
_computing_data_reduction 'Bruker SAINT'
_computing_molecular_graphics 'Bruker SHELXTL'
_computing_publication_material 'Bruker SHELXTL'
_computing_structure_refinement 'SHELXL-97 (Sheldrick, 2008)'
_computing_structure_solution 'SHELXS-97 (Sheldrick, 2008)'
_diffrn_ambient_temperature 293(2)
_diffrn_measured_fraction_theta_full 1.000
_diffrn_measured_fraction_theta_max 1.000
_diffrn_measurement_device_type 'Bruker APEX-II CCD'
_diffrn_measurement_method 'phi and omega scans'
_diffrn_radiation_monochromator graphite
_diffrn_radiation_source 'fine-focus sealed tube'
_diffrn_radiation_type MoK\a
_diffrn_radiation_wavelength 0.71073
_diffrn_reflns_av_R_equivalents 0.1377
_diffrn_reflns_av_sigmaI/netI 0.0991
_diffrn_reflns_limit_h_max 4
_diffrn_reflns_limit_h_min -4
_diffrn_reflns_limit_k_max 23
_diffrn_reflns_limit_k_min -20
_diffrn_reflns_limit_l_max 19
_diffrn_reflns_limit_l_min -19
_diffrn_reflns_number 17045
_diffrn_reflns_theta_full 25.00
_diffrn_reflns_theta_max 25.00
_diffrn_reflns_theta_min 1.63
_exptl_absorpt_coefficient_mu 0.117
_exptl_absorpt_correction_T_max 0.9893
_exptl_absorpt_correction_T_min 0.9684
_exptl_absorpt_correction_type multi-scan
_exptl_absorpt_process_details sadabs
_exptl_crystal_colour yellow
_exptl_crystal_density_diffrn 1.515
_exptl_crystal_density_method 'not measured'
_exptl_crystal_description plate
_exptl_crystal_F_000 576
_exptl_crystal_size_max 0.15
_exptl_crystal_size_mid 0.10
_exptl_crystal_size_min 0.10
_refine_diff_density_max 0.206
_refine_diff_density_min -0.179
_refine_diff_density_rms 0.049
_refine_ls_extinction_coef 0.010(2)
_refine_ls_extinction_expression Fc^*^=kFc[1+0.001xFc^2^\l^3^/sin(2\q)]^-1/4^
_refine_ls_extinction_method SHELXL
_refine_ls_goodness_of_fit_ref 0.976
_refine_ls_hydrogen_treatment mixed
_refine_ls_matrix_type full
_refine_ls_number_parameters 192
_refine_ls_number_reflns 2165
_refine_ls_number_restraints 0
_refine_ls_restrained_S_all 0.976
_refine_ls_R_factor_all 0.1593
_refine_ls_R_factor_gt 0.0602
_refine_ls_shift/su_max 0.000
_refine_ls_shift/su_mean 0.000
_refine_ls_structure_factor_coef Fsqd
_refine_ls_weighting_details 'calc w=1/[\s^2^(Fo^2^)+(0.0550P)^2^+0.0000P] where P=(Fo^2^+2Fc^2^)/3'
_refine_ls_weighting_scheme calc
_refine_ls_wR_factor_gt 0.1006
_refine_ls_wR_factor_ref 0.1334
_reflns_number_gt 1002
_reflns_number_total 2165
_reflns_threshold_expression >2sigma(I)
_cod_data_source_file cg5b00858_si_003.cif
_cod_data_source_block D:\2014354a\mo_2014354_0ma.CIF
_cod_depositor_comments 'Adding full bibliography for 4513554--4513556.cif.'
_cod_original_sg_symbol_H-M P21/c
_cod_original_formula_sum 'C15 H10 O5.50'
_cod_database_code 4513556

loop_
_symmetry_equiv_pos_as_xyz
'x, y, z'
'-x, y+1/2, -z+1/2'
'-x, -y, -z'
'x, -y-1/2, z-1/2'

loop_
_atom_site_label
_atom_site_type_symbol
_atom_site_fract_x
_atom_site_fract_y
_atom_site_fract_z
_atom_site_U_iso_or_equiv
_atom_site_adp_type
_atom_site_occupancy
_atom_site_symmetry_multiplicity
_atom_site_calc_flag
_atom_site_refinement_flags
_atom_site_disorder_assembly
_atom_site_disorder_group
O1 O 1.0370(6) 0.14048(11) 0.43787(12) 0.0414(7) Uani 1 1 d . A 2
O4 O 0.8046(8) 0.39168(14) 0.55980(16) 0.0793(10) Uani 1 1 d . A 2
H3 H 0.6930 0.4159 0.5246 0.119 Uiso 1 1 calc R A 2
O5 O 1.1434(7) 0.30015(12) 0.65604(13) 0.0591(8) Uani 1 1 d . A 2
H4 H 1.2757 0.2730 0.6943 0.089 Uiso 1 1 d R A 2
O3 O 0.5509(7) 0.36327(12) 0.39736(13) 0.0562(8) Uani 1 1 d . A 2
H2 H 0.4897 0.3484 0.3505 0.084 Uiso 1 1 calc R A 2
O2 O 0.4825(7) 0.27353(12) 0.27836(13) 0.0494(8) Uani 1 1 d . A 2
C13 C 1.1856(10) -0.0787(2) 0.3045(3) 0.0592(12) Uani 1 1 d . A 2
H8 H 1.2369 -0.1232 0.2933 0.071 Uiso 1 1 calc R A 2
C12 C 1.2494(10) -0.0549(2) 0.3836(2) 0.0539(11) Uani 1 1 d . A 2
H7 H 1.3482 -0.0832 0.4262 0.065 Uiso 1 1 calc R A 2
C11 C 1.1691(9) 0.01082(19) 0.4014(2) 0.0454(10) Uani 1 1 d . A 2
H6 H 1.2166 0.0265 0.4557 0.054 Uiso 1 1 calc R A 2
C10 C 1.0191(9) 0.05314(18) 0.3392(2) 0.0378(9) Uani 1 1 d . A 2
C1 C 0.9210(9) 0.12255(17) 0.35768(19) 0.0357(9) Uani 1 1 d . A 2
C8 C 0.9659(9) 0.20404(17) 0.4655(2) 0.0357(9) Uani 1 1 d . A 2
C9 C 0.7826(8) 0.25109(18) 0.41234(18) 0.0338(9) Uani 1 1 d . A 2
C4 C 0.7284(9) 0.31506(18) 0.4453(2) 0.0395(9) Uani 1 1 d . A 2
C5 C 0.8519(10) 0.32982(17) 0.5260(2) 0.0442(10) Uani 1 1 d . A 2
C7 C 1.0907(9) 0.21805(18) 0.5474(2) 0.0392(9) Uani 1 1 d . A 2
H5 H 1.2128 0.1857 0.5814 0.047 Uiso 1 1 calc R A 2
C6 C 1.0305(10) 0.28117(19) 0.5780(2) 0.0437(10) Uani 1 1 d . A 2
C3 C 0.6567(9) 0.23250(18) 0.32854(19) 0.0374(9) Uani 1 1 d . A 2
C2 C 0.7325(9) 0.16542(18) 0.30505(19) 0.0404(10) Uani 1 1 d . A 2
H1 H 0.6486 0.1509 0.2515 0.048 Uiso 1 1 calc R A 2
C15 C 0.9593(11) 0.0291(2) 0.2579(2) 0.0582(12) Uani 1 1 d . A 2
H10 H 0.8620 0.0571 0.2149 0.070 Uiso 1 1 calc R A 2
C14 C 1.0454(12) -0.0371(2) 0.2413(3) 0.0651(13) Uani 1 1 d . A 2
H9 H 1.0078 -0.0530 0.1869 0.078 Uiso 1 1 calc R A 2
O1S O 0.329(2) 0.4909(4) 0.5322(6) 0.190(5) Uani 0.572(9) 1 d P . 2

loop_
_atom_site_aniso_label
_atom_site_aniso_U_11
_atom_site_aniso_U_22
_atom_site_aniso_U_33
_atom_site_aniso_U_23
_atom_site_aniso_U_13
_atom_site_aniso_U_12
O1 0.0532(17) 0.0356(15) 0.0329(14) -0.0006(12) -0.0038(12) 0.0059(13)
O4 0.131(3) 0.0456(19) 0.0540(17) -0.0099(14) -0.0125(17) 0.0189(18)
O5 0.085(2) 0.0528(17) 0.0327(14) -0.0101(12) -0.0163(13) 0.0090(15)
O3 0.082(2) 0.0383(17) 0.0432(15) 0.0064(12) -0.0108(14) 0.0102(14)
O2 0.0678(19) 0.0406(16) 0.0347(13) 0.0048(12) -0.0119(13) 0.0032(14)
C13 0.066(3) 0.038(3) 0.074(3) -0.008(2) 0.010(2) 0.003(2)
C12 0.060(3) 0.040(3) 0.061(3) 0.003(2) 0.005(2) 0.006(2)
C11 0.048(3) 0.044(3) 0.043(2) 0.0026(19) 0.0004(19) 0.003(2)
C10 0.038(2) 0.036(2) 0.038(2) -0.0004(18) 0.0008(17) -0.0019(18)
C1 0.037(2) 0.039(2) 0.0292(19) -0.0003(17) -0.0006(16) -0.0054(18)
C8 0.037(2) 0.032(2) 0.037(2) -0.0028(18) -0.0009(17) -0.0020(18)
C9 0.034(2) 0.034(2) 0.0310(19) -0.0002(17) -0.0020(16) -0.0012(18)
C4 0.043(2) 0.033(2) 0.039(2) 0.0085(18) -0.0042(18) 0.0008(18)
C5 0.062(3) 0.029(2) 0.039(2) -0.0038(18) -0.0024(19) 0.0036(19)
C7 0.043(2) 0.038(2) 0.033(2) 0.0048(17) -0.0050(17) 0.0003(18)
C6 0.048(2) 0.046(3) 0.034(2) -0.0035(18) -0.0050(18) -0.002(2)
C3 0.040(2) 0.037(2) 0.034(2) 0.0058(19) -0.0015(18) -0.0057(18)
C2 0.051(3) 0.041(3) 0.0273(19) -0.0038(17) -0.0022(18) 0.0010(19)
C15 0.078(3) 0.049(3) 0.044(2) -0.003(2) -0.003(2) 0.010(2)
C14 0.087(4) 0.051(3) 0.058(3) -0.017(2) 0.009(2) 0.009(3)
O1S 0.189(10) 0.102(6) 0.279(13) 0.049(7) 0.036(8) 0.033(7)

loop_
_atom_type_symbol
_atom_type_description
_atom_type_scat_dispersion_real
_atom_type_scat_dispersion_imag
_atom_type_scat_source
C C 0.0033 0.0016 'International Tables Vol C Tables 4.2.6.8 and 6.1.1.4'
H H 0.0000 0.0000 'International Tables Vol C Tables 4.2.6.8 and 6.1.1.4'
O O 0.0106 0.0060 'International Tables Vol C Tables 4.2.6.8 and 6.1.1.4'

loop_
_geom_angle_atom_site_label_1
_geom_angle_atom_site_label_2
_geom_angle_atom_site_label_3
_geom_angle
C1 O1 C8 119.8(3)
C5 O4 H3 109.5
C6 O5 H4 123.4
C4 O3 H2 109.5
C12 C13 C14 119.9(4)
C12 C13 H8 120.1
C14 C13 H8 120.1
C13 C12 C11 120.8(4)
C13 C12 H7 119.6
C11 C12 H7 119.6
C10 C11 C12 120.4(3)
C10 C11 H6 119.8
C12 C11 H6 119.8
C11 C10 C15 118.8(3)
C11 C10 C1 121.0(3)
C15 C10 C1 120.1(3)
C2 C1 O1 121.1(3)
C2 C1 C10 126.5(3)
O1 C1 C10 112.4(3)
C7 C8 O1 116.2(3)
C7 C8 C9 122.6(3)
O1 C8 C9 121.2(3)
C8 C9 C4 117.3(3)
C8 C9 C3 119.4(3)
C4 C9 C3 123.3(3)
O3 C4 C5 118.6(3)
O3 C4 C9 120.6(3)
C5 C4 C9 120.7(3)
C4 C5 O4 122.1(3)
C4 C5 C6 120.5(3)
O4 C5 C6 117.4(3)
C8 C7 C6 118.6(3)
C8 C7 H5 120.7
C6 C7 H5 120.7
O5 C6 C7 123.4(3)
O5 C6 C5 116.3(3)
C7 C6 C5 120.3(3)
O2 C3 C9 121.4(3)
O2 C3 C2 122.3(3)
C9 C3 C2 116.3(3)
C1 C2 C3 122.2(3)
C1 C2 H1 118.9
C3 C2 H1 118.9
C14 C15 C10 119.8(4)
C14 C15 H10 120.1
C10 C15 H10 120.1
C13 C14 C15 120.3(4)
C13 C14 H9 119.8
C15 C14 H9 119.8

loop_
_geom_bond_atom_site_label_1
_geom_bond_atom_site_label_2
_geom_bond_distance
_geom_bond_site_symmetry_2
O1 C1 1.364(4) .
O1 C8 1.381(4) .
O4 C5 1.370(4) .
O4 H3 0.8200 .
O5 C6 1.336(4) .
O5 H4 0.9196 .
O3 C4 1.356(4) .
O3 H2 0.8200 .
O2 C3 1.274(3) .
C13 C12 1.359(5) .
C13 C14 1.370(5) .
C13 H8 0.9300 .
C12 C11 1.384(5) .
C12 H7 0.9300 .
C11 C10 1.378(4) .
C11 H6 0.9300 .
C10 C15 1.394(5) .
C10 C1 1.473(5) .
C1 C2 1.344(4) .
C8 C7 1.379(4) .
C8 C9 1.395(4) .
C9 C4 1.407(5) .
C9 C3 1.429(4) .
C4 C5 1.364(4) .
C5 C6 1.399(5) .
C7 C6 1.381(5) .
C7 H5 0.9300 .
C3 C2 1.429(5) .
C2 H1 0.9300 .
C15 C14 1.392(5) .
C15 H10 0.9300 .
C14 H9 0.9300 .
O1S O1S 1.813(18) 3_666

loop_
_geom_torsion_atom_site_label_1
_geom_torsion_atom_site_label_2
_geom_torsion_atom_site_label_3
_geom_torsion_atom_site_label_4
_geom_torsion
C14 C13 C12 C11 1.1(6)
C13 C12 C11 C10 0.7(6)
C12 C11 C10 C15 -1.8(6)
C12 C11 C10 C1 177.9(3)
C8 O1 C1 C2 -1.1(5)
C8 O1 C1 C10 -179.8(3)
C11 C10 C1 C2 -170.6(4)
C15 C10 C1 C2 9.1(6)
C11 C10 C1 O1 7.9(5)
C15 C10 C1 O1 -172.4(3)
C1 O1 C8 C7 179.7(3)
C1 O1 C8 C9 -1.3(5)
C7 C8 C9 C4 0.3(5)
O1 C8 C9 C4 -178.7(3)
C7 C8 C9 C3 -179.1(3)
O1 C8 C9 C3 2.0(5)
C8 C9 C4 O3 -179.7(3)
C3 C9 C4 O3 -0.4(5)
C8 C9 C4 C5 0.1(5)
C3 C9 C4 C5 179.4(3)
O3 C4 C5 O4 -0.5(6)
C9 C4 C5 O4 179.8(4)
O3 C4 C5 C6 178.8(3)
C9 C4 C5 C6 -1.0(6)
O1 C8 C7 C6 179.2(3)
C9 C8 C7 C6 0.2(5)
C8 C7 C6 O5 -179.2(3)
C8 C7 C6 C5 -1.1(6)
C4 C5 C6 O5 179.8(3)
O4 C5 C6 O5 -0.9(5)
C4 C5 C6 C7 1.5(6)
O4 C5 C6 C7 -179.2(3)
C8 C9 C3 O2 178.7(3)
C4 C9 C3 O2 -0.6(5)
C8 C9 C3 C2 -0.4(5)
C4 C9 C3 C2 -179.7(3)
O1 C1 C2 C3 2.8(6)
C10 C1 C2 C3 -178.8(3)
O2 C3 C2 C1 178.9(3)
C9 C3 C2 C1 -2.0(5)
C11 C10 C15 C14 1.1(6)
C1 C10 C15 C14 -178.6(4)
C12 C13 C14 C15 -1.7(6)
C10 C15 C14 C13 0.6(6)
